data_1553208
loop_
_publ_author_name
'Yang, Xiu-Long'
'Long, Yan'
'Chen, Fei'
'Han, Bing'

_publ_section_title
;
 Synthesis of isoxazoline-featured oxindoles by iminoxyl radical-promoted
 cascade oxyalkylation/alkylarylation of alkenes
;
_journal_issue 2
_journal_name_full 'Organic Chemistry Frontiers'
_journal_page_first 184
_journal_paper_doi 10.1039/C5QO00352K
_journal_volume 3
_journal_year 2016
_chemical_formula_moiety 'C24 H25 N3 O2'
_chemical_formula_sum 'C24 H25 N3 O2'
_chemical_formula_weight 387.47
_space_group_crystal_system triclinic
_space_group_IT_number 2
_space_group_name_Hall '-P 1'
_space_group_name_H-M_alt 'P -1'
_atom_sites_solution_hydrogens geom
_atom_sites_solution_primary direct
_atom_sites_solution_secondary difmap
_audit_block_doi 10.5517/cc145fk9
_audit_creation_date 2014-10-20
_audit_creation_method
;
Olex2 1.2
(compiled 2014.08.28 svn.r2986 for OlexSys, GUI svn.r4866)
;
_audit_update_record
;
2015-02-06 deposited with the CCDC.
2015-12-11 downloaded from the CCDC.
;
_cell_angle_alpha 94.339(10)
_cell_angle_beta 100.719(10)
_cell_angle_gamma 105.418(10)
_cell_formula_units_Z 2
_cell_length_a 7.1121(7)
_cell_length_b 8.5933(10)
_cell_length_c 18.426(2)
_cell_measurement_reflns_used 1013
_cell_measurement_temperature 293(2)
_cell_measurement_theta_max 21.4810
_cell_measurement_theta_min 3.9510
_cell_volume 1057.3(2)
_computing_cell_refinement
;
CrysAlisPro, Agilent Technologies,
Version 1.171.36.32 (release 02-08-2013 CrysAlis171 .NET)
(compiled Aug  2 2013,16:46:58)
;
_computing_data_collection
;
CrysAlisPro, Agilent Technologies,
Version 1.171.36.32 (release 02-08-2013 CrysAlis171 .NET)
(compiled Aug  2 2013,16:46:58)
;
_computing_data_reduction
;
CrysAlisPro, Agilent Technologies,
Version 1.171.36.32 (release 02-08-2013 CrysAlis171 .NET)
(compiled Aug  2 2013,16:46:58)
;
_computing_molecular_graphics 'Olex2 (Dolomanov et al., 2009)'
_computing_publication_material 'Olex2 (Dolomanov et al., 2009)'
_computing_structure_refinement 'ShelXL (Sheldrick, 2008)'
_computing_structure_solution 'ShelXS (Sheldrick, 2008)'
_diffrn_ambient_temperature 293(2)
_diffrn_detector_area_resol_mean 16.0733
_diffrn_measured_fraction_theta_full 0.997
_diffrn_measured_fraction_theta_max 0.997
_diffrn_measurement_details
;
#__ type_ start__ end____ width___ exp.time_
  1 omega    0.00   26.00   1.0000    5.0000
omega____ theta____ kappa____ phi______ frames
    -      -16.2008  -99.0000   30.0000 26

#__ type_ start__ end____ width___ exp.time_
  2 omega   55.00   81.00   1.0000    5.0000
omega____ theta____ kappa____ phi______ frames
    -       20.1071   57.0000 -150.0000 26

#__ type_ start__ end____ width___ exp.time_
  3 omega  -11.00   33.00   1.0000    5.0000
omega____ theta____ kappa____ phi______ frames
    -       20.1071  -57.0000 -150.0000 44

#__ type_ start__ end____ width___ exp.time_
  4 omega    3.00   50.00   1.0000    5.0000
omega____ theta____ kappa____ phi______ frames
    -       20.1071   57.0000 -180.0000 47

#__ type_ start__ end____ width___ exp.time_
  5 omega   63.00   89.00   1.0000    5.0000
omega____ theta____ kappa____ phi______ frames
    -       20.1071   57.0000 -180.0000 26

#__ type_ start__ end____ width___ exp.time_
  6 omega   45.00   71.00   1.0000    5.0000
omega____ theta____ kappa____ phi______ frames
    -       20.1071  178.0000    0.0000 26

#__ type_ start__ end____ width___ exp.time_
  7 omega   12.00   45.00   1.0000    5.0000
omega____ theta____ kappa____ phi______ frames
    -       20.1071   57.0000 -150.0000 33

#__ type_ start__ end____ width___ exp.time_
  8 omega    4.00   86.00   1.0000    5.0000
omega____ theta____ kappa____ phi______ frames
    -       20.1071   57.0000   60.0000 82

#__ type_ start__ end____ width___ exp.time_
  9 omega  -20.00   53.00   1.0000    5.0000
omega____ theta____ kappa____ phi______ frames
    -       20.1071  -99.0000  -30.0000 73

#__ type_ start__ end____ width___ exp.time_
 10 omega  -31.00   36.00   1.0000    5.0000
omega____ theta____ kappa____ phi______ frames
    -       20.1071  -38.0000   60.0000 67
;
_diffrn_measurement_device_type 'SuperNova, Dual, Cu at zero, Eos'
_diffrn_measurement_method '\w scans'
_diffrn_orient_matrix_UB_11 -0.0337897000
_diffrn_orient_matrix_UB_12 -0.0831725000
_diffrn_orient_matrix_UB_13 -0.0156005000
_diffrn_orient_matrix_UB_21 0.0098935000
_diffrn_orient_matrix_UB_22 -0.0233139000
_diffrn_orient_matrix_UB_23 0.0363144000
_diffrn_orient_matrix_UB_31 -0.0998950000
_diffrn_orient_matrix_UB_32 -0.0003444000
_diffrn_orient_matrix_UB_33 -0.0001117000
_diffrn_radiation_monochromator mirror
_diffrn_radiation_type MoK\a
_diffrn_radiation_wavelength 0.71073
_diffrn_reflns_av_R_equivalents 0.0000
_diffrn_reflns_av_unetI/netI 0.1328
_diffrn_reflns_limit_h_max 8
_diffrn_reflns_limit_h_min -8
_diffrn_reflns_limit_k_max 10
_diffrn_reflns_limit_k_min -10
_diffrn_reflns_limit_l_max 22
_diffrn_reflns_limit_l_min -22
_diffrn_reflns_number 4555
_diffrn_reflns_theta_full 26.00
_diffrn_reflns_theta_max 26.02
_diffrn_reflns_theta_min 3.33
_diffrn_source 'SuperNova (Mo) X-ray Source'
_exptl_absorpt_coefficient_mu 0.079
_exptl_absorpt_correction_T_max 1.00000
_exptl_absorpt_correction_T_min 0.72270
_exptl_absorpt_correction_type multi-scan
_exptl_absorpt_process_details
;
CrysAlisPro, Agilent Technologies,
Version 1.171.36.32 (release 02-08-2013 CrysAlis171 .NET)
(compiled Aug  2 2013,16:46:58)
Empirical absorption correction using spherical harmonics,
 implemented in SCALE3 ABSPACK scaling algorithm.
;
_exptl_crystal_colour 'clear light colourless'
_exptl_crystal_density_diffrn 1.217
_exptl_crystal_density_method 'not measured'
_exptl_crystal_description block
_exptl_crystal_F_000 412
_exptl_crystal_size_max 0.38
_exptl_crystal_size_mid 0.24
_exptl_crystal_size_min 0.16
_refine_diff_density_max 0.155
_refine_diff_density_min -0.163
_refine_diff_density_rms 0.037
_refine_ls_extinction_method none
_refine_ls_goodness_of_fit_ref 0.850
_refine_ls_hydrogen_treatment constr
_refine_ls_matrix_type full
_refine_ls_number_parameters 267
_refine_ls_number_reflns 4555
_refine_ls_number_restraints 0
_refine_ls_restrained_S_all 0.850
_refine_ls_R_factor_all 0.1438
_refine_ls_R_factor_gt 0.0566
_refine_ls_shift/su_max 0.000
_refine_ls_shift/su_mean 0.000
_refine_ls_structure_factor_coef Fsqd
_refine_ls_weighting_details 'calc w=1/[\s^2^(Fo^2^)+(0.0531P)^2^+0.0000P] where P=(Fo^2^+2Fc^2^)/3'
_refine_ls_weighting_scheme calc
_refine_ls_wR_factor_gt 0.1192
_refine_ls_wR_factor_ref 0.1338
_reflns_number_gt 1955
_reflns_number_total 4555
_reflns_threshold_expression >2sigma(I)
_cod_data_source_file c5qo00352k2.cif
_cod_data_source_block yangxl1015_twin1_hklf4
_cod_database_code 1553208
_chemical_oxdiff_formula 'C11 H10 N O'
_olex2_refinement_description
;
1. Fixed Uiso
 At 1.2 times of:
  All C(H) groups, All C(H,H) groups
 At 1.5 times of:
  All C(H,H,H) groups
2.a Ternary CH refined with riding coordinates:
 C13(H13)
2.b Secondary CH2 refined with riding coordinates:
 C10(H10A,H10B), C12(H12A,H12B)
2.c Aromatic/amide H refined with riding coordinates:
 C2(H2), C3(H3), C4(H4), C5(H5), C19(H19), C20(H20), C22(H22), C23(H23)
2.d Idealised Me refined as rotating group:
 C9(H9A,H9B,H9C), C11(H11A,H11B,H11C), C16(H16A,H16B,H16C), C17(H17A,H17B,H17C)
;
_olex2_submission_special_instructions 'No special instructions were received'

loop_
_space_group_symop_id
_space_group_symop_operation_xyz
1 'x, y, z'
2 '-x, -y, -z'

loop_
_atom_site_label
_atom_site_type_symbol
_atom_site_fract_x
_atom_site_fract_y
_atom_site_fract_z
_atom_site_U_iso_or_equiv
_atom_site_adp_type
_atom_site_occupancy
_atom_site_calc_flag
_atom_site_refinement_flags_posn
O1 O 0.9918(3) 0.5706(3) 0.39807(12) 0.0925(8) Uani 1 d .
O2 O 0.5353(3) 0.3122(2) 0.19359(11) 0.0604(6) Uani 1 d .
N1 N 0.8448(3) 0.7530(3) 0.44301(13) 0.0543(7) Uani 1 d .
N2 N 0.3777(3) 0.1752(3) 0.15701(13) 0.0578(7) Uani 1 d .
N3 N -0.6516(4) -0.3812(3) -0.01038(17) 0.0811(9) Uani 1 d .
C1 C 0.7824(4) 0.8846(3) 0.41817(16) 0.0479(7) Uani 1 d .
C2 C 0.7059(4) 0.9885(4) 0.45561(18) 0.0671(9) Uani 1 d .
H2 H 0.6881 0.9772 0.5039 0.080 Uiso 1 calc R
C3 C 0.6555(5) 1.1125(4) 0.4181(2) 0.0792(10) Uani 1 d .
H3 H 0.6056 1.1863 0.4425 0.095 Uiso 1 calc R
C4 C 0.6778(5) 1.1278(4) 0.3468(2) 0.0785(10) Uani 1 d .
H4 H 0.6401 1.2090 0.3224 0.094 Uiso 1 calc R
C5 C 0.7571(4) 1.0210(4) 0.31140(17) 0.0635(9) Uani 1 d .
H5 H 0.7733 1.0311 0.2629 0.076 Uiso 1 calc R
C6 C 0.8121(4) 0.9008(3) 0.34671(16) 0.0479(7) Uani 1 d .
C7 C 0.9095(4) 0.7770(3) 0.32359(15) 0.0504(8) Uani 1 d .
C8 C 0.9228(4) 0.6863(4) 0.39125(18) 0.0588(8) Uani 1 d .
C9 C 1.1193(4) 0.8538(4) 0.31072(17) 0.0767(10) Uani 1 d .
H9A H 1.1093 0.9059 0.2664 0.115 Uiso 1 calc GR
H9B H 1.1846 0.7707 0.3050 0.115 Uiso 1 calc GR
H9C H 1.1952 0.9331 0.3526 0.115 Uiso 1 calc GR
C10 C 0.7862(4) 0.6555(3) 0.25508(15) 0.0570(8) Uani 1 d .
H10A H 0.7843 0.7120 0.2114 0.068 Uiso 1 calc R
H10B H 0.8517 0.5715 0.2481 0.068 Uiso 1 calc R
C11 C 0.8249(5) 0.6937(4) 0.51350(17) 0.0801(10) Uani 1 d .
H11A H 0.8826 0.7823 0.5532 0.120 Uiso 1 calc GR
H11B H 0.8928 0.6115 0.5207 0.120 Uiso 1 calc GR
H11C H 0.6860 0.6481 0.5133 0.120 Uiso 1 calc GR
C12 C 0.5723(4) 0.5749(3) 0.26043(15) 0.0549(8) Uani 1 d .
H12A H 0.5740 0.5233 0.3055 0.066 Uiso 1 calc R
H12B H 0.5047 0.6583 0.2647 0.066 Uiso 1 calc R
C13 C 0.4551(4) 0.4496(3) 0.19501(15) 0.0487(7) Uani 1 d .
H13 H 0.4712 0.4993 0.1496 0.058 Uiso 1 calc R
C14 C 0.2329(4) 0.3763(3) 0.18993(14) 0.0433(7) Uani 1 d .
C15 C 0.2113(4) 0.2076(3) 0.15221(13) 0.0412(7) Uani 1 d .
C16 C 0.1190(4) 0.4781(3) 0.14512(16) 0.0653(9) Uani 1 d .
H16A H 0.1340 0.4671 0.0944 0.098 Uiso 1 calc GR
H16B H 0.1716 0.5904 0.1664 0.098 Uiso 1 calc GR
H16C H -0.0199 0.4406 0.1464 0.098 Uiso 1 calc GR
C17 C 0.1754(4) 0.3592(3) 0.26557(15) 0.0605(8) Uani 1 d .
H17A H 0.0351 0.3056 0.2581 0.091 Uiso 1 calc GR
H17B H 0.2054 0.4653 0.2932 0.091 Uiso 1 calc GR
H17C H 0.2497 0.2960 0.2928 0.091 Uiso 1 calc GR
C18 C 0.0271(4) 0.0780(3) 0.11835(13) 0.0404(7) Uani 1 d .
C19 C -0.1597(4) 0.1003(3) 0.11564(15) 0.0495(8) Uani 1 d .
H19 H -0.1690 0.1994 0.1364 0.059 Uiso 1 calc R
C20 C -0.3308(4) -0.0194(3) 0.08323(15) 0.0522(8) Uani 1 d .
H20 H -0.4545 -0.0013 0.0821 0.063 Uiso 1 calc R
C21 C -0.3203(4) -0.1660(3) 0.05247(14) 0.0447(7) Uani 1 d .
C22 C -0.1362(4) -0.1938(3) 0.05547(15) 0.0511(8) Uani 1 d .
H22 H -0.1281 -0.2940 0.0356 0.061 Uiso 1 calc R
C23 C 0.0340(4) -0.0726(3) 0.08796(15) 0.0488(7) Uani 1 d .
H23 H 0.1574 -0.0917 0.0897 0.059 Uiso 1 calc R
C24 C -0.5032(5) -0.2879(4) 0.01738(17) 0.0573(9) Uani 1 d .

loop_
_atom_site_aniso_label
_atom_site_aniso_U_11
_atom_site_aniso_U_22
_atom_site_aniso_U_33
_atom_site_aniso_U_23
_atom_site_aniso_U_13
_atom_site_aniso_U_12
O1 0.126(2) 0.0862(17) 0.0821(18) 0.0140(14) 0.0151(14) 0.0625(17)
O2 0.0452(13) 0.0548(13) 0.0716(14) -0.0163(11) -0.0001(10) 0.0134(11)
N1 0.0675(18) 0.0511(16) 0.0446(16) 0.0102(13) 0.0099(13) 0.0179(14)
N2 0.0451(16) 0.0538(16) 0.0646(17) -0.0152(14) -0.0012(13) 0.0124(14)
N3 0.066(2) 0.0632(19) 0.094(2) 0.0050(17) -0.0073(17) 0.0039(17)
C1 0.0498(18) 0.0431(18) 0.048(2) 0.0042(16) 0.0088(15) 0.0107(16)
C2 0.071(2) 0.069(2) 0.065(2) 0.0017(19) 0.0230(17) 0.023(2)
C3 0.077(3) 0.061(2) 0.107(3) 0.003(2) 0.022(2) 0.031(2)
C4 0.083(3) 0.064(2) 0.092(3) 0.020(2) 0.013(2) 0.029(2)
C5 0.072(2) 0.056(2) 0.057(2) 0.0145(18) 0.0083(17) 0.0111(19)
C6 0.0519(19) 0.0409(18) 0.0455(19) 0.0032(15) 0.0068(14) 0.0071(15)
C7 0.0514(19) 0.0499(18) 0.0437(18) -0.0022(16) 0.0060(15) 0.0089(17)
C8 0.062(2) 0.050(2) 0.061(2) 0.0001(18) 0.0039(17) 0.0195(18)
C9 0.062(2) 0.084(2) 0.072(2) -0.010(2) 0.0113(18) 0.0074(19)
C10 0.057(2) 0.061(2) 0.0472(19) -0.0008(16) 0.0119(15) 0.0080(17)
C11 0.095(3) 0.091(3) 0.059(2) 0.033(2) 0.0187(19) 0.027(2)
C12 0.057(2) 0.0520(18) 0.0467(19) -0.0036(15) 0.0113(15) 0.0029(16)
C13 0.055(2) 0.0473(18) 0.0447(18) 0.0032(15) 0.0137(15) 0.0156(17)
C14 0.0478(18) 0.0397(17) 0.0407(17) -0.0040(14) 0.0094(14) 0.0120(15)
C15 0.0457(18) 0.0463(18) 0.0301(15) -0.0007(14) 0.0077(13) 0.0125(16)
C16 0.067(2) 0.0498(18) 0.074(2) 0.0002(17) 0.0044(17) 0.0170(17)
C17 0.070(2) 0.0544(19) 0.053(2) -0.0083(16) 0.0226(16) 0.0086(17)
C18 0.0484(19) 0.0420(17) 0.0287(15) 0.0020(13) 0.0067(13) 0.0114(16)
C19 0.052(2) 0.0454(18) 0.0531(19) -0.0023(15) 0.0095(15) 0.0207(17)
C20 0.0449(19) 0.0519(19) 0.057(2) -0.0028(16) 0.0057(15) 0.0155(17)
C21 0.046(2) 0.0438(18) 0.0369(17) 0.0006(14) 0.0010(14) 0.0072(17)
C22 0.056(2) 0.0387(18) 0.0545(19) -0.0057(15) 0.0056(16) 0.0131(17)
C23 0.0486(19) 0.0464(18) 0.0537(19) 0.0009(15) 0.0096(15) 0.0200(17)
C24 0.066(2) 0.048(2) 0.057(2) 0.0055(17) 0.0062(18) 0.0193(19)

loop_
_atom_type_symbol
_atom_type_description
_atom_type_scat_dispersion_real
_atom_type_scat_dispersion_imag
_atom_type_scat_source
C C 0.0033 0.0016 'International Tables Vol C Tables 4.2.6.8 and 6.1.1.4'
H H 0.0000 0.0000 'International Tables Vol C Tables 4.2.6.8 and 6.1.1.4'
N N 0.0061 0.0033 'International Tables Vol C Tables 4.2.6.8 and 6.1.1.4'
O O 0.0106 0.0060 'International Tables Vol C Tables 4.2.6.8 and 6.1.1.4'

loop_
_geom_angle_atom_site_label_1
_geom_angle_atom_site_label_2
_geom_angle_atom_site_label_3
_geom_angle
N2 O2 C13 107.10(17)
C1 N1 C11 124.9(3)
C8 N1 C1 110.5(2)
C8 N1 C11 124.6(2)
C15 N2 O2 109.8(2)
C2 C1 N1 128.3(3)
C2 C1 C6 122.2(3)
C6 C1 N1 109.5(2)
C1 C2 H2 121.4
C1 C2 C3 117.2(3)
C3 C2 H2 121.4
C2 C3 H3 119.2
C4 C3 C2 121.6(3)
C4 C3 H3 119.2
C3 C4 H4 120.4
C3 C4 C5 119.2(3)
C5 C4 H4 120.4
C4 C5 H5 119.6
C6 C5 C4 120.9(3)
C6 C5 H5 119.6
C1 C6 C7 109.2(2)
C5 C6 C1 118.9(3)
C5 C6 C7 131.8(3)
C6 C7 C8 101.6(2)
C6 C7 C9 112.7(2)
C6 C7 C10 114.3(2)
C8 C7 C9 109.9(2)
C8 C7 C10 108.7(2)
C9 C7 C10 109.2(2)
O1 C8 N1 125.0(3)
O1 C8 C7 125.8(3)
N1 C8 C7 109.1(2)
C7 C9 H9A 109.5
C7 C9 H9B 109.5
C7 C9 H9C 109.5
H9A C9 H9B 109.5
H9A C9 H9C 109.5
H9B C9 H9C 109.5
C7 C10 H10A 108.7
C7 C10 H10B 108.7
H10A C10 H10B 107.6
C12 C10 C7 114.0(2)
C12 C10 H10A 108.7
C12 C10 H10B 108.7
N1 C11 H11A 109.5
N1 C11 H11B 109.5
N1 C11 H11C 109.5
H11A C11 H11B 109.5
H11A C11 H11C 109.5
H11B C11 H11C 109.5
C10 C12 H12A 108.8
C10 C12 H12B 108.8
H12A C12 H12B 107.7
C13 C12 C10 113.9(2)
C13 C12 H12A 108.8
C13 C12 H12B 108.8
O2 C13 C12 110.1(2)
O2 C13 H13 107.7
O2 C13 C14 104.9(2)
C12 C13 H13 107.7
C12 C13 C14 118.3(2)
C14 C13 H13 107.7
C13 C14 C16 108.8(2)
C13 C14 C17 114.0(2)
C15 C14 C13 98.37(19)
C15 C14 C16 116.1(2)
C15 C14 C17 108.2(2)
C16 C14 C17 111.0(2)
N2 C15 C14 113.0(2)
N2 C15 C18 118.3(2)
C18 C15 C14 128.4(2)
C14 C16 H16A 109.5
C14 C16 H16B 109.5
C14 C16 H16C 109.5
H16A C16 H16B 109.5
H16A C16 H16C 109.5
H16B C16 H16C 109.5
C14 C17 H17A 109.5
C14 C17 H17B 109.5
C14 C17 H17C 109.5
H17A C17 H17B 109.5
H17A C17 H17C 109.5
H17B C17 H17C 109.5
C19 C18 C15 121.7(2)
C19 C18 C23 117.3(2)
C23 C18 C15 121.0(2)
C18 C19 H19 119.2
C20 C19 C18 121.7(2)
C20 C19 H19 119.2
C19 C20 H20 120.0
C19 C20 C21 120.0(2)
C21 C20 H20 120.0
C20 C21 C22 119.9(3)
C20 C21 C24 118.5(2)
C22 C21 C24 121.6(3)
C21 C22 H22 120.3
C23 C22 C21 119.4(3)
C23 C22 H22 120.3
C18 C23 H23 119.2
C22 C23 C18 121.7(2)
C22 C23 H23 119.2
N3 C24 C21 177.9(3)

loop_
_geom_bond_atom_site_label_1
_geom_bond_atom_site_label_2
_geom_bond_distance
O1 C8 1.225(3)
O2 N2 1.412(3)
O2 C13 1.442(3)
N1 C1 1.399(3)
N1 C8 1.353(3)
N1 C11 1.448(3)
N2 C15 1.276(3)
N3 C24 1.143(3)
C1 C2 1.368(4)
C1 C6 1.383(4)
C2 H2 0.9300
C2 C3 1.401(4)
C3 H3 0.9300
C3 C4 1.365(4)
C4 H4 0.9300
C4 C5 1.381(4)
C5 H5 0.9300
C5 C6 1.365(4)
C6 C7 1.492(3)
C7 C8 1.521(4)
C7 C9 1.533(3)
C7 C10 1.535(3)
C9 H9A 0.9600
C9 H9B 0.9600
C9 H9C 0.9600
C10 H10A 0.9700
C10 H10B 0.9700
C10 C12 1.520(3)
C11 H11A 0.9600
C11 H11B 0.9600
C11 H11C 0.9600
C12 H12A 0.9700
C12 H12B 0.9700
C12 C13 1.503(3)
C13 H13 0.9800
C13 C14 1.520(3)
C14 C15 1.516(3)
C14 C16 1.529(3)
C14 C17 1.530(4)
C15 C18 1.470(3)
C16 H16A 0.9600
C16 H16B 0.9600
C16 H16C 0.9600
C17 H17A 0.9600
C17 H17B 0.9600
C17 H17C 0.9600
C18 C19 1.384(3)
C18 C23 1.388(3)
C19 H19 0.9300
C19 C20 1.366(3)
C20 H20 0.9300
C20 C21 1.368(3)
C21 C22 1.384(3)
C21 C24 1.438(4)
C22 H22 0.9300
C22 C23 1.369(3)
C23 H23 0.9300

loop_
_geom_torsion_atom_site_label_1
_geom_torsion_atom_site_label_2
_geom_torsion_atom_site_label_3
_geom_torsion_atom_site_label_4
_geom_torsion
O2 N2 C15 C14 -2.9(3)
O2 N2 C15 C18 -177.6(2)
O2 C13 C14 C15 -24.4(2)
O2 C13 C14 C16 -145.6(2)
O2 C13 C14 C17 89.9(3)
N1 C1 C2 C3 179.6(3)
N1 C1 C6 C5 178.8(2)
N1 C1 C6 C7 -2.8(3)
N2 O2 C13 C12 153.2(2)
N2 O2 C13 C14 24.9(3)
N2 C15 C18 C19 175.6(2)
N2 C15 C18 C23 -4.1(4)
C1 N1 C8 O1 179.0(3)
C1 N1 C8 C7 -1.4(3)
C1 C2 C3 C4 1.3(5)
C1 C6 C7 C8 1.9(3)
C1 C6 C7 C9 -115.7(3)
C1 C6 C7 C10 118.8(3)
C2 C1 C6 C5 -2.2(4)
C2 C1 C6 C7 176.2(2)
C2 C3 C4 C5 -1.8(5)
C3 C4 C5 C6 0.3(5)
C4 C5 C6 C1 1.6(4)
C4 C5 C6 C7 -176.3(3)
C5 C6 C7 C8 -180.0(3)
C5 C6 C7 C9 62.4(4)
C5 C6 C7 C10 -63.1(4)
C6 C1 C2 C3 0.8(4)
C6 C7 C8 O1 179.3(3)
C6 C7 C8 N1 -0.3(3)
C6 C7 C10 C12 -50.9(3)
C7 C10 C12 C13 -177.0(2)
C8 N1 C1 C2 -176.3(3)
C8 N1 C1 C6 2.7(3)
C8 C7 C10 C12 61.8(3)
C9 C7 C8 O1 -61.1(4)
C9 C7 C8 N1 119.3(2)
C9 C7 C10 C12 -178.3(2)
C10 C7 C8 O1 58.4(4)
C10 C7 C8 N1 -121.2(2)
C10 C12 C13 O2 66.9(3)
C10 C12 C13 C14 -172.7(2)
C11 N1 C1 C2 5.0(4)
C11 N1 C1 C6 -176.1(3)
C11 N1 C8 O1 -2.2(5)
C11 N1 C8 C7 177.4(2)
C12 C13 C14 C15 -147.4(2)
C12 C13 C14 C16 91.3(3)
C12 C13 C14 C17 -33.2(3)
C13 O2 N2 C15 -14.3(3)
C13 C14 C15 N2 17.4(3)
C13 C14 C15 C18 -168.5(2)
C14 C15 C18 C19 1.8(4)
C14 C15 C18 C23 -177.9(3)
C15 C18 C19 C20 179.1(3)
C15 C18 C23 C22 -179.2(2)
C16 C14 C15 N2 133.2(3)
C16 C14 C15 C18 -52.8(4)
C17 C14 C15 N2 -101.3(3)
C17 C14 C15 C18 72.8(3)
C18 C19 C20 C21 0.1(4)
C19 C18 C23 C22 1.0(4)
C19 C20 C21 C22 1.2(4)
C19 C20 C21 C24 -178.6(3)
C20 C21 C22 C23 -1.4(4)
C20 C21 C24 N3 12(10)
C21 C22 C23 C18 0.2(4)
C22 C21 C24 N3 -168(10)
C23 C18 C19 C20 -1.2(4)
C24 C21 C22 C23 178.5(3)

loop_
_diffrn_oxdiff_twin_id
_diffrn_oxdiff_twin_ratio
_diffrn_oxdiff_twin_reflns_isolated
_diffrn_oxdiff_twin_reflns_overlapped
1 0.8907 1472 8298
2 0.1093 0 8298
